data_4348784
loop_
_publ_author_name
'Smiles, Danil E.'
'Wu, Guang'
'Hayton, Trevor W.'

_publ_section_title
;
 Synthesis, Electrochemistry, and Reactivity of the Actinide Trisulfides
 [K(18-crown-6)][An(\h(3)-S3)(NR2)3] (An = U, Th; R = SiMe3).
;
_journal_issue 18
_journal_name_full 'Inorganic chemistry'
_journal_page_first 9150
_journal_page_last 9153
_journal_paper_doi 10.1021/acs.inorgchem.6b01618
_journal_volume 55
_journal_year 2016
_chemical_formula_sum 'C36 H88 F6 K N3 O13 S2 Si6 U'
_chemical_formula_weight 1394.88
_space_group_IT_number 14
_space_group_name_Hall '-P 2yn'
_space_group_name_H-M_alt 'P 1 21/n 1'
_symmetry_cell_setting monoclinic
_symmetry_space_group_name_H-M 'P 1 21/n 1'
_atom_sites_solution_hydrogens geom
_atom_sites_solution_primary direct
_atom_sites_solution_secondary difmap
_audit_creation_method SHELXL-97
_cell_angle_alpha 90.00
_cell_angle_beta 105.370(4)
_cell_angle_gamma 90.00
_cell_formula_units_Z 4
_cell_length_a 14.095(3)
_cell_length_b 23.499(4)
_cell_length_c 19.344(4)
_cell_measurement_reflns_used 19633
_cell_measurement_temperature 100(2)
_cell_measurement_theta_max 36.00
_cell_measurement_theta_min 12.62
_cell_volume 6178(2)
_computing_structure_refinement 'SHELXL-97 (Sheldrick, 2008)'
_computing_structure_solution 'SHELXS-97 (Sheldrick, 2008)'
_diffrn_ambient_temperature 100(2)
_diffrn_measured_fraction_theta_full 0.993
_diffrn_measured_fraction_theta_max 0.993
_diffrn_measurement_device_type 'Bruker KAPPA APEX II'
_diffrn_radiation_monochromator graphite
_diffrn_radiation_source 'fine-focus sealed tube'
_diffrn_radiation_type MoK\a
_diffrn_radiation_wavelength 0.71073
_diffrn_reflns_av_R_equivalents 0.0679
_diffrn_reflns_av_sigmaI/netI 0.0748
_diffrn_reflns_limit_h_max 17
_diffrn_reflns_limit_h_min -18
_diffrn_reflns_limit_k_max 20
_diffrn_reflns_limit_k_min -30
_diffrn_reflns_limit_l_max 24
_diffrn_reflns_limit_l_min -24
_diffrn_reflns_number 40590
_diffrn_reflns_theta_full 27.18
_diffrn_reflns_theta_max 27.18
_diffrn_reflns_theta_min 1.60
_exptl_absorpt_coefficient_mu 2.948
_exptl_absorpt_correction_T_max 0.7512
_exptl_absorpt_correction_T_min 0.6478
_exptl_absorpt_correction_type multi-scan
_exptl_absorpt_process_details SADABS
_exptl_crystal_colour colorless
_exptl_crystal_density_diffrn 1.500
_exptl_crystal_density_method 'not measured'
_exptl_crystal_description plate
_exptl_crystal_F_000 2840
_exptl_crystal_size_max 0.1
_exptl_crystal_size_mid 0.1
_exptl_crystal_size_min 0.02
_refine_diff_density_max 8.790
_refine_diff_density_min -2.385
_refine_diff_density_rms 0.234
_refine_ls_extinction_coef 0.00029(3)
_refine_ls_extinction_expression Fc^*^=kFc[1+0.001xFc^2^\l^3^/sin(2\q)]^-1/4^
_refine_ls_extinction_method SHELXL
_refine_ls_goodness_of_fit_ref 1.198
_refine_ls_hydrogen_treatment mixed
_refine_ls_matrix_type full
_refine_ls_number_parameters 576
_refine_ls_number_reflns 13643
_refine_ls_number_restraints 5
_refine_ls_restrained_S_all 1.199
_refine_ls_R_factor_all 0.1221
_refine_ls_R_factor_gt 0.0920
_refine_ls_shift/su_max 0.001
_refine_ls_shift/su_mean 0.000
_refine_ls_structure_factor_coef Fsqd
_refine_ls_weighting_details 'calc w=1/[\s^2^(Fo^2^)+(0.0101P)^2^+198.2388P] where P=(Fo^2^+2Fc^2^)/3'
_refine_ls_weighting_scheme calc
_refine_ls_wR_factor_gt 0.1846
_refine_ls_wR_factor_ref 0.1950
_reflns_number_gt 10335
_reflns_number_total 13643
_reflns_threshold_expression >2sigma(I)
_cod_data_source_file ic6b01618_si_001.cif
_cod_data_source_block complex_3
_cod_depositor_comments
;
The following automatic conversions were performed:

data item '_symmetry_cell_setting' value 'Monoclinic' was changed to
'monoclinic' in accordance with the
/home/saulius/struct/COD-crude-data/automatic-downloads/DataCite-retrospective/ACS/depositions/lib/dictionaries/cif_core.dic
dictionary named 'cif_core.dic' version 2.4.2 last updated on
2011-04-26.

Automatic conversion script
Id: cif_fix_values 6909 2019-04-08 15:41:33Z antanas 
;
_cod_original_sg_symbol_H-M P2(1)/n
_cod_database_code 4348784

loop_
_symmetry_equiv_pos_as_xyz
'x, y, z'
'-x+1/2, y+1/2, -z+1/2'
'-x, -y, -z'
'x-1/2, -y-1/2, z-1/2'

loop_
_atom_site_label
_atom_site_type_symbol
_atom_site_fract_x
_atom_site_fract_y
_atom_site_fract_z
_atom_site_U_iso_or_equiv
_atom_site_adp_type
_atom_site_occupancy
_atom_site_symmetry_multiplicity
_atom_site_calc_flag
_atom_site_refinement_flags
U1 U 0.75555(3) 0.404431(17) 0.74910(2) 0.01305(12) Uani 1 1 d .
K1 K 1.0000 0.5000 0.5000 0.0228(8) Uani 1 2 d S
S1 S 0.9945(2) 0.42719(13) 0.69841(16) 0.0187(6) Uani 1 1 d .
K2 K 0.5000 0.5000 1.0000 0.0338(11) Uani 1 2 d S
S2 S 0.5252(2) 0.45033(14) 0.79980(17) 0.0240(7) Uani 1 1 d .
Si2 Si 0.7529(2) 0.29971(15) 0.61991(16) 0.0188(7) Uani 1 1 d .
Si3 Si 0.7663(3) 0.54342(15) 0.69304(19) 0.0245(8) Uani 1 1 d .
Si5 Si 0.7118(2) 0.29393(14) 0.85622(16) 0.0172(6) Uani 1 1 d .
Si6 Si 0.9142(3) 0.33906(17) 0.90202(17) 0.0241(7) Uani 1 1 d .
Si1 Si 0.5822(2) 0.37805(16) 0.58132(17) 0.0231(7) Uani 1 1 d .
Si4 Si 0.8087(4) 0.52831(17) 0.8520(2) 0.0380(10) Uani 1 1 d .
F4 F 0.4105(6) 0.3817(4) 0.7081(4) 0.0328(18) Uani 1 1 d .
F5 F 0.4403(6) 0.3542(4) 0.8178(4) 0.036(2) Uani 1 1 d .
F3 F 1.1630(5) 0.3822(3) 0.7003(4) 0.0335(18) Uani 1 1 d .
F1 F 1.0999(6) 0.3499(4) 0.7815(4) 0.0348(19) Uani 1 1 d .
F2 F 1.0421(5) 0.3226(3) 0.6716(4) 0.0326(18) Uani 1 1 d .
F6 F 0.3415(5) 0.4245(4) 0.7802(4) 0.039(2) Uani 1 1 d .
O7 O 1.1521(6) 0.5571(4) 0.5999(5) 0.029(2) Uani 1 1 d .
N2 N 0.7763(7) 0.4981(4) 0.7654(5) 0.0172(14) Uani 1 1 d .
O3 O 0.9782(6) 0.4386(4) 0.6242(5) 0.029(2) Uani 1 1 d .
O1 O 0.9085(5) 0.4013(4) 0.7165(4) 0.0188(17) Uani 1 1 d .
O2 O 1.0431(6) 0.4690(4) 0.7476(5) 0.030(2) Uani 1 1 d .
O9 O 1.0390(7) 0.3953(4) 0.4451(5) 0.029(2) Uani 1 1 d .
O8 O 1.1704(6) 0.4431(4) 0.5622(5) 0.027(2) Uani 1 1 d .
O6 O 0.5412(6) 0.4576(4) 0.8757(5) 0.027(2) Uani 1 1 d .
N1 N 0.6900(7) 0.3579(4) 0.6438(5) 0.016(2) Uani 1 1 d .
O4 O 0.6049(6) 0.4179(4) 0.7799(4) 0.0205(18) Uani 1 1 d .
O5 O 0.4921(7) 0.4980(4) 0.7550(5) 0.037(2) Uani 1 1 d .
N3 N 0.7982(7) 0.3418(4) 0.8393(5) 0.0172(14) Uani 1 1 d .
O12 O 0.3949(10) 0.4013(6) 1.0141(7) 0.060(4) Uani 1 1 d .
C15 C 0.6521(10) 0.3196(6) 0.9262(6) 0.025(3) Uani 1 1 d .
H15A H 0.7005 0.3196 0.9731 0.037 Uiso 1 1 calc R
H15B H 0.5974 0.2943 0.9277 0.037 Uiso 1 1 calc R
H15C H 0.6272 0.3583 0.9144 0.037 Uiso 1 1 calc R
C13 C 0.6136(10) 0.2773(6) 0.7736(7) 0.027(3) Uani 1 1 d .
H13A H 0.5886 0.3128 0.7488 0.040 Uiso 1 1 calc R
H13B H 0.5599 0.2572 0.7865 0.040 Uiso 1 1 calc R
H13C H 0.6407 0.2533 0.7420 0.040 Uiso 1 1 calc R
C20 C 0.4235(9) 0.3985(6) 0.7749(7) 0.029(3) Uani 1 1 d .
C19 C 1.0791(8) 0.3673(6) 0.7141(6) 0.020(2) Uani 1 1 d .
O11 O 0.3160(7) 0.4781(5) 0.9106(5) 0.054(3) Uani 1 1 d D
O10 O 0.4052(8) 0.5903(6) 0.9136(6) 0.067(4) Uani 1 1 d D
C21 C 1.0483(12) 0.6347(6) 0.5950(8) 0.039(4) Uani 1 1 d .
H21A H 1.0836 0.6517 0.5621 0.047 Uiso 1 1 calc R
H21B H 1.0303 0.6655 0.6241 0.047 Uiso 1 1 calc R
C14 C 0.7646(11) 0.2226(6) 0.8877(7) 0.031(3) Uani 1 1 d .
H14A H 0.7872 0.2041 0.8495 0.046 Uiso 1 1 calc R
H14B H 0.7141 0.1990 0.8999 0.046 Uiso 1 1 calc R
H14C H 0.8203 0.2273 0.9301 0.046 Uiso 1 1 calc R
C17 C 0.9076(10) 0.3349(7) 0.9981(6) 0.034(2) Uani 1 1 d .
H17A H 0.8669 0.3661 1.0078 0.051 Uiso 1 1 calc R
H17B H 0.9740 0.3378 1.0303 0.051 Uiso 1 1 calc R
H17C H 0.8783 0.2984 1.0060 0.051 Uiso 1 1 calc R
C23 C 1.2239(10) 0.5187(7) 0.6439(7) 0.037(4) Uani 1 1 d .
H23A H 1.1945 0.4984 0.6780 0.045 Uiso 1 1 calc R
H23B H 1.2815 0.5406 0.6718 0.045 Uiso 1 1 calc R
C5 C 0.8242(11) 0.3222(7) 0.5547(7) 0.034(3) Uani 1 1 d .
H5A H 0.7790 0.3269 0.5069 0.050 Uiso 1 1 calc R
H5B H 0.8731 0.2929 0.5528 0.050 Uiso 1 1 calc R
H5C H 0.8577 0.3583 0.5704 0.050 Uiso 1 1 calc R
C6 C 0.8400(9) 0.2674(6) 0.6995(7) 0.027(3) Uani 1 1 d .
H6A H 0.8928 0.2945 0.7200 0.041 Uiso 1 1 calc R
H6B H 0.8683 0.2327 0.6851 0.041 Uiso 1 1 calc R
H6C H 0.8049 0.2579 0.7355 0.041 Uiso 1 1 calc R
C22 C 1.1090(12) 0.5927(7) 0.6408(8) 0.041(4) Uani 1 1 d .
H22A H 1.1610 0.6120 0.6780 0.049 Uiso 1 1 calc R
H22B H 1.0684 0.5699 0.6650 0.049 Uiso 1 1 calc R
C18 C 0.9878(10) 0.4050(7) 0.8986(7) 0.037(3) Uani 1 1 d .
H18A H 0.9786 0.4165 0.8486 0.056 Uiso 1 1 calc R
H18B H 1.0576 0.3973 0.9206 0.056 Uiso 1 1 calc R
H18C H 0.9655 0.4356 0.9250 0.056 Uiso 1 1 calc R
C32 C 0.3167(15) 0.3871(10) 0.9500(10) 0.070(5) Uani 1 1 d .
H32A H 0.3460 0.3731 0.9120 0.084 Uiso 1 1 calc R
H32B H 0.2748 0.3566 0.9613 0.084 Uiso 1 1 calc R
C12 C 0.7345(16) 0.5912(7) 0.8576(9) 0.057(4) Uani 1 1 d .
H12A H 0.7479 0.6211 0.8262 0.086 Uiso 1 1 calc R
H12B H 0.7512 0.6051 0.9072 0.086 Uiso 1 1 calc R
H12C H 0.6645 0.5812 0.8426 0.086 Uiso 1 1 calc R
C26 C 1.1001(11) 0.3609(6) 0.5007(7) 0.033(3) Uani 1 1 d .
H26A H 1.1138 0.3239 0.4808 0.040 Uiso 1 1 calc R
H26B H 1.0663 0.3535 0.5386 0.040 Uiso 1 1 calc R
C4 C 0.6699(11) 0.2413(6) 0.5773(7) 0.033(3) Uani 1 1 d .
H4A H 0.6294 0.2297 0.6089 0.050 Uiso 1 1 calc R
H4B H 0.7091 0.2089 0.5689 0.050 Uiso 1 1 calc R
H4C H 0.6272 0.2545 0.5314 0.050 Uiso 1 1 calc R
C9 C 0.8718(10) 0.5928(6) 0.7088(8) 0.036(2) Uani 1 1 d .
H9A H 0.8659 0.6215 0.7442 0.053 Uiso 1 1 calc R
H9B H 0.8724 0.6117 0.6637 0.053 Uiso 1 1 calc R
H9C H 0.9332 0.5715 0.7268 0.053 Uiso 1 1 calc R
C8 C 0.6490(10) 0.5848(6) 0.6733(9) 0.036(2) Uani 1 1 d .
H8A H 0.5978 0.5620 0.6858 0.053 Uiso 1 1 calc R
H8B H 0.6285 0.5943 0.6221 0.053 Uiso 1 1 calc R
H8C H 0.6593 0.6200 0.7016 0.053 Uiso 1 1 calc R
C24 C 1.2551(9) 0.4777(7) 0.5968(7) 0.034(3) Uani 1 1 d .
H24A H 1.2798 0.4980 0.5602 0.041 Uiso 1 1 calc R
H24B H 1.3086 0.4533 0.6252 0.041 Uiso 1 1 calc R
C25 C 1.1947(11) 0.3925(6) 0.5314(7) 0.035(4) Uani 1 1 d .
H25A H 1.2402 0.3691 0.5683 0.042 Uiso 1 1 calc R
H25B H 1.2271 0.4016 0.4932 0.042 Uiso 1 1 calc R
C7 C 0.7673(10) 0.4999(6) 0.6101(7) 0.029(3) Uani 1 1 d .
H7A H 0.8311 0.5044 0.5993 0.044 Uiso 1 1 calc R
H7B H 0.7148 0.5132 0.5693 0.044 Uiso 1 1 calc R
H7C H 0.7567 0.4596 0.6191 0.044 Uiso 1 1 calc R
C3 C 0.5988(11) 0.3837(7) 0.4884(7) 0.037(3) Uani 1 1 d .
H3A H 0.6580 0.4060 0.4898 0.056 Uiso 1 1 calc R
H3B H 0.5413 0.4025 0.4570 0.056 Uiso 1 1 calc R
H3C H 0.6057 0.3455 0.4700 0.056 Uiso 1 1 calc R
C2 C 0.5388(10) 0.4486(6) 0.6027(8) 0.031(3) Uani 1 1 d .
H2A H 0.5102 0.4451 0.6434 0.047 Uiso 1 1 calc R
H2B H 0.4889 0.4630 0.5609 0.047 Uiso 1 1 calc R
H2C H 0.5944 0.4752 0.6149 0.047 Uiso 1 1 calc R
C16 C 0.9904(10) 0.2779(7) 0.8864(7) 0.034(2) Uani 1 1 d .
H16A H 0.9624 0.2423 0.8985 0.051 Uiso 1 1 calc R
H16B H 1.0579 0.2822 0.9165 0.051 Uiso 1 1 calc R
H16C H 0.9909 0.2772 0.8358 0.051 Uiso 1 1 calc R
O13 O 0.2794(15) 0.6939(9) 0.7550(11) 0.108(6) Uiso 1 1 d .
C1 C 0.4777(9) 0.3275(7) 0.5756(7) 0.036(4) Uani 1 1 d .
H1A H 0.4896 0.2924 0.5520 0.054 Uiso 1 1 calc R
H1B H 0.4163 0.3450 0.5478 0.054 Uiso 1 1 calc R
H1C H 0.4725 0.3188 0.6240 0.054 Uiso 1 1 calc R
C10 C 0.9416(15) 0.5513(7) 0.8822(9) 0.057(4) Uani 1 1 d .
H10A H 0.9809 0.5281 0.8581 0.086 Uiso 1 1 calc R
H10B H 0.9660 0.5463 0.9342 0.086 Uiso 1 1 calc R
H10C H 0.9468 0.5915 0.8700 0.086 Uiso 1 1 calc R
C28 C 0.4686(15) 0.6270(9) 0.8914(13) 0.067(6) Uani 1 1 d .
H28A H 0.4324 0.6608 0.8674 0.080 Uiso 1 1 calc R
H28B H 0.4995 0.6076 0.8575 0.080 Uiso 1 1 calc R
C31 C 0.2583(15) 0.4364(10) 0.9252(10) 0.070(5) Uani 1 1 d .
H31A H 0.2058 0.4270 0.8815 0.084 Uiso 1 1 calc R
H31B H 0.2267 0.4496 0.9624 0.084 Uiso 1 1 calc R
C27 C 0.544(2) 0.6440(11) 0.9564(15) 0.095(10) Uani 1 1 d .
H27A H 0.5838 0.6753 0.9446 0.114 Uiso 1 1 calc R
H27B H 0.5109 0.6584 0.9923 0.114 Uiso 1 1 calc R
C36 C 0.172(3) 0.7189(17) 0.820(2) 0.151(14) Uiso 1 1 d .
H36A H 0.1370 0.6826 0.8127 0.227 Uiso 1 1 calc R
H36B H 0.1275 0.7495 0.8246 0.227 Uiso 1 1 calc R
H36C H 0.2270 0.7169 0.8634 0.227 Uiso 1 1 calc R
C34 C 0.333(2) 0.7057(13) 0.6975(17) 0.109(9) Uiso 1 1 d .
H34A H 0.3675 0.7426 0.7068 0.131 Uiso 1 1 calc R
H34B H 0.2848 0.7074 0.6497 0.131 Uiso 1 1 calc R
C11 C 0.7838(10) 0.4766(6) 0.9192(7) 0.028(3) Uani 1 1 d .
H11A H 0.7189 0.4844 0.9267 0.043 Uiso 1 1 calc R
H11B H 0.8343 0.4806 0.9647 0.043 Uiso 1 1 calc R
H11C H 0.7850 0.4377 0.9012 0.043 Uiso 1 1 calc R
C33 C 0.406(2) 0.6576(13) 0.6994(17) 0.116(10) Uiso 1 1 d .
H33A H 0.4700 0.6680 0.7316 0.174 Uiso 1 1 calc R
H33B H 0.4136 0.6512 0.6510 0.174 Uiso 1 1 calc R
H33C H 0.3822 0.6227 0.7168 0.174 Uiso 1 1 calc R
C35 C 0.214(3) 0.7310(18) 0.754(2) 0.162(16) Uiso 1 1 d .
H35A H 0.1603 0.7284 0.7094 0.194 Uiso 1 1 calc R
H35B H 0.2422 0.7697 0.7580 0.194 Uiso 1 1 calc R
C29 C 0.2627(9) 0.5261(6) 0.8766(10) 0.078(5) Uani 1 1 d D
H29A H 0.2277 0.5434 0.9095 0.093 Uiso 1 1 calc R
H29B H 0.2126 0.5133 0.8331 0.093 Uiso 1 1 calc R
C30 C 0.3281(11) 0.5713(6) 0.8553(7) 0.078(5) Uani 1 1 d D
H30A H 0.3569 0.5553 0.8180 0.093 Uiso 1 1 calc R
H30B H 0.2869 0.6043 0.8341 0.093 Uiso 1 1 calc R

loop_
_atom_site_aniso_label
_atom_site_aniso_U_11
_atom_site_aniso_U_22
_atom_site_aniso_U_33
_atom_site_aniso_U_23
_atom_site_aniso_U_13
_atom_site_aniso_U_12
U1 0.01406(19) 0.01291(19) 0.01375(18) -0.00071(19) 0.00643(13) -0.00063(18)
K1 0.0202(17) 0.028(2) 0.0214(19) -0.0016(16) 0.0070(15) -0.0012(15)
S1 0.0156(13) 0.0210(15) 0.0217(14) 0.0031(12) 0.0088(11) -0.0005(11)
K2 0.025(2) 0.052(3) 0.028(2) -0.021(2) 0.0129(17) -0.0139(19)
S2 0.0248(15) 0.0251(17) 0.0259(16) -0.0001(13) 0.0134(13) 0.0050(13)
Si2 0.0207(16) 0.0247(19) 0.0086(14) -0.0031(13) -0.0005(12) -0.0013(13)
Si3 0.0322(18) 0.0181(18) 0.0311(19) 0.0049(14) 0.0224(16) 0.0046(14)
Si5 0.0251(16) 0.0164(17) 0.0085(13) 0.0014(12) 0.0017(12) -0.0035(13)
Si6 0.0242(17) 0.036(2) 0.0120(14) 0.0034(14) 0.0040(13) -0.0005(15)
Si1 0.0205(16) 0.034(2) 0.0142(15) -0.0010(14) 0.0033(13) -0.0003(14)
Si4 0.076(3) 0.019(2) 0.029(2) -0.0102(16) 0.031(2) -0.0185(19)
F4 0.035(4) 0.042(5) 0.022(4) -0.005(3) 0.009(3) 0.006(4)
F5 0.036(4) 0.046(5) 0.028(4) 0.003(4) 0.010(3) -0.013(4)
F3 0.019(3) 0.041(5) 0.046(5) 0.007(4) 0.018(3) 0.002(3)
F1 0.037(4) 0.043(5) 0.025(4) 0.011(4) 0.009(3) 0.014(4)
F2 0.027(4) 0.027(4) 0.044(5) -0.008(4) 0.011(3) 0.006(3)
F6 0.019(4) 0.065(6) 0.035(4) -0.011(4) 0.008(3) 0.007(4)
O7 0.025(4) 0.045(6) 0.020(4) -0.004(4) 0.011(4) -0.010(4)
N2 0.026(4) 0.018(4) 0.009(3) -0.005(3) 0.007(3) -0.007(3)
O3 0.025(4) 0.038(6) 0.027(5) 0.014(4) 0.013(4) 0.010(4)
O1 0.019(4) 0.020(4) 0.022(4) -0.004(4) 0.013(3) 0.004(4)
O2 0.026(5) 0.027(5) 0.038(5) -0.004(4) 0.011(4) -0.006(4)
O9 0.038(5) 0.021(5) 0.032(5) 0.006(4) 0.017(4) -0.001(4)
O8 0.019(4) 0.038(6) 0.023(4) 0.002(4) 0.005(3) 0.008(4)
O6 0.023(4) 0.034(5) 0.025(5) -0.007(4) 0.006(4) 0.004(4)
N1 0.017(5) 0.020(5) 0.008(4) 0.004(4) 0.000(3) -0.006(4)
O4 0.019(4) 0.021(5) 0.026(4) 0.001(3) 0.013(3) 0.003(3)
O5 0.046(6) 0.033(6) 0.039(6) 0.012(4) 0.024(5) 0.021(5)
N3 0.026(4) 0.018(4) 0.009(3) -0.005(3) 0.007(3) -0.007(3)
O12 0.074(8) 0.055(8) 0.069(8) -0.032(7) 0.051(7) -0.026(7)
C15 0.033(7) 0.026(7) 0.019(6) -0.006(5) 0.014(5) -0.006(5)
C13 0.031(7) 0.023(7) 0.029(7) -0.009(5) 0.013(6) -0.010(5)
C20 0.029(6) 0.037(8) 0.022(6) 0.006(6) 0.011(5) 0.013(6)
C19 0.014(5) 0.033(7) 0.012(5) -0.002(5) 0.003(4) 0.001(5)
O11 0.026(5) 0.106(11) 0.035(6) -0.027(6) 0.015(5) -0.016(6)
O10 0.063(8) 0.091(11) 0.054(8) 0.000(8) 0.030(7) 0.011(8)
C21 0.058(10) 0.031(8) 0.040(8) -0.008(7) 0.035(8) -0.009(7)
C14 0.047(8) 0.019(7) 0.025(7) -0.002(5) 0.008(6) 0.003(6)
C17 0.029(5) 0.056(7) 0.015(4) 0.008(4) 0.004(4) 0.004(5)
C23 0.025(7) 0.060(10) 0.027(7) -0.005(7) 0.006(6) -0.020(7)
C5 0.035(7) 0.044(9) 0.023(7) -0.004(6) 0.010(6) 0.006(7)
C6 0.022(6) 0.034(8) 0.026(7) -0.006(6) 0.008(5) 0.005(5)
C22 0.054(9) 0.039(9) 0.042(8) -0.004(7) 0.035(7) -0.005(8)
C18 0.035(7) 0.054(9) 0.022(6) -0.008(7) 0.005(5) -0.020(7)
C32 0.074(11) 0.093(12) 0.056(9) -0.052(9) 0.041(8) -0.052(8)
C12 0.109(11) 0.033(7) 0.043(7) -0.003(5) 0.042(7) -0.018(7)
C26 0.047(8) 0.028(8) 0.032(7) 0.003(6) 0.024(7) 0.010(6)
C4 0.046(8) 0.024(7) 0.027(7) -0.010(6) 0.005(6) -0.004(6)
C9 0.041(5) 0.016(5) 0.059(7) 0.007(5) 0.029(5) 0.004(4)
C8 0.041(5) 0.016(5) 0.059(7) 0.007(5) 0.029(5) 0.004(4)
C24 0.014(6) 0.054(10) 0.031(7) 0.013(7) -0.001(5) -0.001(6)
C25 0.043(8) 0.040(9) 0.032(7) 0.018(6) 0.025(6) 0.026(7)
C7 0.041(8) 0.027(8) 0.028(7) 0.008(6) 0.023(6) 0.010(6)
C3 0.043(8) 0.053(10) 0.017(6) 0.008(6) 0.011(6) 0.007(7)
C2 0.025(6) 0.035(8) 0.039(8) 0.008(6) 0.018(6) 0.006(6)
C16 0.029(5) 0.056(7) 0.015(4) 0.008(4) 0.004(4) 0.004(5)
C1 0.021(6) 0.060(10) 0.024(7) -0.014(6) 0.001(5) -0.009(6)
C10 0.109(11) 0.033(7) 0.043(7) -0.003(5) 0.042(7) -0.018(7)
C28 0.066(13) 0.059(13) 0.093(16) 0.014(12) 0.053(13) 0.026(10)
C31 0.074(11) 0.093(12) 0.056(9) -0.052(9) 0.041(8) -0.052(8)
C27 0.13(2) 0.084(19) 0.11(2) -0.052(16) 0.094(19) -0.053(18)
C11 0.044(8) 0.024(7) 0.020(6) -0.004(5) 0.013(6) -0.008(6)
C29 0.041(7) 0.132(16) 0.057(9) -0.021(10) 0.009(6) 0.021(8)
C30 0.041(7) 0.132(16) 0.057(9) -0.021(10) 0.009(6) 0.021(8)

loop_
_atom_type_symbol
_atom_type_description
_atom_type_scat_dispersion_real
_atom_type_scat_dispersion_imag
_atom_type_scat_source
C C 0.0033 0.0016 'International Tables Vol C Tables 4.2.6.8 and 6.1.1.4'
H H 0.0000 0.0000 'International Tables Vol C Tables 4.2.6.8 and 6.1.1.4'
N N 0.0061 0.0033 'International Tables Vol C Tables 4.2.6.8 and 6.1.1.4'
O O 0.0106 0.0060 'International Tables Vol C Tables 4.2.6.8 and 6.1.1.4'
F F 0.0171 0.0103 'International Tables Vol C Tables 4.2.6.8 and 6.1.1.4'
Si Si 0.0817 0.0704 'International Tables Vol C Tables 4.2.6.8 and 6.1.1.4'
S S 0.1246 0.1234 'International Tables Vol C Tables 4.2.6.8 and 6.1.1.4'
U U -9.6767 9.6646 'International Tables Vol C Tables 4.2.6.8 and 6.1.1.4'
K K 0.2009 0.2494 'International Tables Vol C Tables 4.2.6.8 and 6.1.1.4'

loop_
_geom_angle_atom_site_label_1
_geom_angle_atom_site_label_2
_geom_angle_atom_site_label_3
_geom_angle
_geom_angle_site_symmetry_1
_geom_angle_site_symmetry_3
N2 U1 N3 122.7(3) . .
N2 U1 N1 127.3(3) . .
N3 U1 N1 110.0(4) . .
N2 U1 O4 85.7(3) . .
N3 U1 O4 88.0(3) . .
N1 U1 O4 96.3(3) . .
N2 U1 O1 88.5(3) . .
N3 U1 O1 96.4(3) . .
N1 U1 O1 86.0(3) . .
O4 U1 O1 174.0(3) . .
O8 K1 O8 179.999(1) 3_766 .
O8 K1 O9 59.8(3) 3_766 3_766
O8 K1 O9 120.2(3) . 3_766
O8 K1 O9 120.2(3) 3_766 .
O8 K1 O9 59.8(3) . .
O9 K1 O9 179.999(1) 3_766 .
O8 K1 O7 60.7(3) 3_766 3_766
O8 K1 O7 119.3(3) . 3_766
O9 K1 O7 119.4(3) 3_766 3_766
O9 K1 O7 60.7(3) . 3_766
O8 K1 O7 119.3(3) 3_766 .
O8 K1 O7 60.7(3) . .
O9 K1 O7 60.6(3) 3_766 .
O9 K1 O7 119.4(3) . .
O7 K1 O7 180.0(3) 3_766 .
O8 K1 O3 109.6(2) 3_766 .
O8 K1 O3 70.4(2) . .
O9 K1 O3 92.8(3) 3_766 .
O9 K1 O3 87.2(3) . .
O7 K1 O3 95.9(3) 3_766 .
O7 K1 O3 84.1(3) . .
O8 K1 O3 70.4(2) 3_766 3_766
O8 K1 O3 109.6(2) . 3_766
O9 K1 O3 87.2(3) 3_766 3_766
O9 K1 O3 92.8(3) . 3_766
O7 K1 O3 84.1(3) 3_766 3_766
O7 K1 O3 95.9(3) . 3_766
O3 K1 O3 179.999(1) . 3_766
O8 K1 C22 79.0(3) 3_766 3_766
O8 K1 C22 101.0(3) . 3_766
O9 K1 C22 138.8(3) 3_766 3_766
O9 K1 C22 41.2(3) . 3_766
O7 K1 C22 22.2(3) 3_766 3_766
O7 K1 C22 157.8(3) . 3_766
O3 K1 C22 102.4(3) . 3_766
O3 K1 C22 77.6(3) 3_766 3_766
O8 K1 C22 101.0(3) 3_766 .
O8 K1 C22 79.0(3) . .
O9 K1 C22 41.2(3) 3_766 .
O9 K1 C22 138.8(3) . .
O7 K1 C22 157.8(3) 3_766 .
O7 K1 C22 22.2(3) . .
O3 K1 C22 77.6(3) . .
O3 K1 C22 102.4(3) 3_766 .
C22 K1 C22 179.999(1) 3_766 .
O2 S1 O3 118.0(6) . .
O2 S1 O1 114.1(5) . .
O3 S1 O1 113.2(5) . .
O2 S1 C19 104.3(6) . .
O3 S1 C19 103.8(5) . .
O1 S1 C19 100.7(5) . .
O11 K2 O11 180.0(7) . 3_667
O11 K2 O6 76.7(3) . .
O11 K2 O6 103.3(3) 3_667 .
O11 K2 O6 103.3(3) . 3_667
O11 K2 O6 76.7(3) 3_667 3_667
O6 K2 O6 179.999(2) . 3_667
O11 K2 O12 58.2(4) . .
O11 K2 O12 121.8(4) 3_667 .
O6 K2 O12 91.4(3) . .
O6 K2 O12 88.6(3) 3_667 .
O11 K2 O12 121.8(4) . 3_667
O11 K2 O12 58.2(4) 3_667 3_667
O6 K2 O12 88.6(3) . 3_667
O6 K2 O12 91.4(3) 3_667 3_667
O12 K2 O12 180.0(3) . 3_667
O11 K2 O10 63.1(3) . .
O11 K2 O10 116.9(3) 3_667 .
O6 K2 O10 86.1(3) . .
O6 K2 O10 93.9(3) 3_667 .
O12 K2 O10 120.2(4) . .
O12 K2 O10 59.8(4) 3_667 .
O11 K2 O10 116.9(3) . 3_667
O11 K2 O10 63.1(3) 3_667 3_667
O6 K2 O10 93.9(3) . 3_667
O6 K2 O10 86.1(3) 3_667 3_667
O12 K2 O10 59.8(4) . 3_667
O12 K2 O10 120.2(4) 3_667 3_667
O10 K2 O10 180.000(3) . 3_667
O5 S2 O6 117.9(6) . .
O5 S2 O4 113.2(5) . .
O6 S2 O4 113.6(5) . .
O5 S2 C20 104.8(6) . .
O6 S2 C20 104.2(6) . .
O4 S2 C20 100.5(5) . .
N1 Si2 C4 113.0(6) . .
N1 Si2 C6 111.6(5) . .
C4 Si2 C6 105.5(7) . .
N1 Si2 C5 110.7(6) . .
C4 Si2 C5 107.2(7) . .
C6 Si2 C5 108.5(6) . .
N2 Si3 C9 111.3(6) . .
N2 Si3 C8 111.3(6) . .
C9 Si3 C8 109.6(6) . .
N2 Si3 C7 109.4(5) . .
C9 Si3 C7 106.9(6) . .
C8 Si3 C7 108.2(7) . .
N3 Si5 C13 111.8(5) . .
N3 Si5 C14 113.6(6) . .
C13 Si5 C14 103.5(6) . .
N3 Si5 C15 113.3(5) . .
C13 Si5 C15 108.3(6) . .
C14 Si5 C15 105.7(6) . .
N3 Si6 C16 112.7(6) . .
N3 Si6 C18 111.6(6) . .
C16 Si6 C18 106.5(7) . .
N3 Si6 C17 113.6(5) . .
C16 Si6 C17 107.5(6) . .
C18 Si6 C17 104.5(6) . .
N1 Si1 C2 111.6(6) . .
N1 Si1 C1 113.4(6) . .
C2 Si1 C1 106.3(6) . .
N1 Si1 C3 112.2(6) . .
C2 Si1 C3 106.4(7) . .
C1 Si1 C3 106.5(7) . .
N2 Si4 C12 111.9(7) . .
N2 Si4 C11 110.3(5) . .
C12 Si4 C11 105.5(7) . .
N2 Si4 C10 113.3(6) . .
C12 Si4 C10 106.6(9) . .
C11 Si4 C10 108.9(7) . .
C22 O7 C23 112.4(11) . .
C22 O7 K1 108.0(8) . .
C23 O7 K1 113.1(8) . .
Si3 N2 Si4 117.7(6) . .
Si3 N2 U1 120.8(5) . .
Si4 N2 U1 121.4(5) . .
S1 O3 K1 155.8(6) . .
S1 O1 U1 154.0(5) . .
C26 O9 C21 112.5(11) . 3_766
C26 O9 K1 110.6(7) . .
C21 O9 K1 114.0(8) 3_766 .
C25 O8 C24 113.7(10) . .
C25 O8 K1 120.6(8) . .
C24 O8 K1 116.7(8) . .
S2 O6 K2 155.2(5) . .
Si1 N1 Si2 116.0(5) . .
Si1 N1 U1 124.3(5) . .
Si2 N1 U1 119.6(5) . .
S2 O4 U1 156.8(5) . .
Si5 N3 Si6 114.4(5) . .
Si5 N3 U1 120.8(5) . .
Si6 N3 U1 124.7(5) . .
C27 O12 C32 114.8(17) 3_667 .
C27 O12 K2 112.6(12) 3_667 .
C32 O12 K2 113.8(12) . .
Si5 C15 H15A 109.5 . .
Si5 C15 H15B 109.5 . .
H15A C15 H15B 109.5 . .
Si5 C15 H15C 109.5 . .
H15A C15 H15C 109.5 . .
H15B C15 H15C 109.5 . .
Si5 C13 H13A 109.5 . .
Si5 C13 H13B 109.5 . .
H13A C13 H13B 109.5 . .
Si5 C13 H13C 109.5 . .
H13A C13 H13C 109.5 . .
H13B C13 H13C 109.5 . .
F5 C20 F4 109.6(12) . .
F5 C20 F6 109.2(10) . .
F4 C20 F6 108.3(10) . .
F5 C20 S2 111.2(9) . .
F4 C20 S2 110.6(9) . .
F6 C20 S2 107.9(10) . .
F1 C19 F3 107.7(9) . .
F1 C19 F2 108.0(11) . .
F3 C19 F2 107.6(9) . .
F1 C19 S1 111.7(8) . .
F3 C19 S1 110.0(9) . .
F2 C19 S1 111.7(8) . .
C31 O11 C29 113.5(14) . .
C31 O11 K2 121.5(12) . .
C29 O11 K2 115.9(8) . .
C28 O10 C30 111.7(14) . .
C28 O10 K2 114.2(11) . .
C30 O10 K2 112.3(9) . .
C22 C21 O9 106.0(12) . 3_766
C22 C21 H21A 110.5 . .
O9 C21 H21A 110.5 3_766 .
C22 C21 H21B 110.5 . .
O9 C21 H21B 110.5 3_766 .
H21A C21 H21B 108.7 . .
Si5 C14 H14A 109.5 . .
Si5 C14 H14B 109.5 . .
H14A C14 H14B 109.5 . .
Si5 C14 H14C 109.5 . .
H14A C14 H14C 109.5 . .
H14B C14 H14C 109.5 . .
Si6 C17 H17A 109.5 . .
Si6 C17 H17B 109.5 . .
H17A C17 H17B 109.5 . .
Si6 C17 H17C 109.5 . .
H17A C17 H17C 109.5 . .
H17B C17 H17C 109.5 . .
O7 C23 C24 108.7(11) . .
O7 C23 H23A 110.0 . .
C24 C23 H23A 110.0 . .
O7 C23 H23B 110.0 . .
C24 C23 H23B 110.0 . .
H23A C23 H23B 108.3 . .
Si2 C5 H5A 109.5 . .
Si2 C5 H5B 109.5 . .
H5A C5 H5B 109.5 . .
Si2 C5 H5C 109.5 . .
H5A C5 H5C 109.5 . .
H5B C5 H5C 109.5 . .
Si2 C6 H6A 109.5 . .
Si2 C6 H6B 109.5 . .
H6A C6 H6B 109.5 . .
Si2 C6 H6C 109.5 . .
H6A C6 H6C 109.5 . .
H6B C6 H6C 109.5 . .
O7 C22 C21 109.8(12) . .
O7 C22 K1 49.8(7) . .
C21 C22 K1 83.3(9) . .
O7 C22 H22A 109.7 . .
C21 C22 H22A 109.7 . .
K1 C22 H22A 159.4 . .
O7 C22 H22B 109.7 . .
C21 C22 H22B 109.7 . .
K1 C22 H22B 80.9 . .
H22A C22 H22B 108.2 . .
Si6 C18 H18A 109.5 . .
Si6 C18 H18B 109.5 . .
H18A C18 H18B 109.5 . .
Si6 C18 H18C 109.5 . .
H18A C18 H18C 109.5 . .
H18B C18 H18C 109.5 . .
C31 C32 O12 109.8(16) . .
C31 C32 H32A 109.7 . .
O12 C32 H32A 109.7 . .
C31 C32 H32B 109.7 . .
O12 C32 H32B 109.7 . .
H32A C32 H32B 108.2 . .
Si4 C12 H12A 109.5 . .
Si4 C12 H12B 109.5 . .
H12A C12 H12B 109.5 . .
Si4 C12 H12C 109.5 . .
H12A C12 H12C 109.5 . .
H12B C12 H12C 109.5 . .
O9 C26 C25 108.0(11) . .
O9 C26 H26A 110.1 . .
C25 C26 H26A 110.1 . .
O9 C26 H26B 110.1 . .
C25 C26 H26B 110.1 . .
H26A C26 H26B 108.4 . .
Si2 C4 H4A 109.5 . .
Si2 C4 H4B 109.5 . .
H4A C4 H4B 109.5 . .
Si2 C4 H4C 109.5 . .
H4A C4 H4C 109.5 . .
H4B C4 H4C 109.5 . .
Si3 C9 H9A 109.5 . .
Si3 C9 H9B 109.5 . .
H9A C9 H9B 109.5 . .
Si3 C9 H9C 109.5 . .
H9A C9 H9C 109.5 . .
H9B C9 H9C 109.5 . .
Si3 C8 H8A 109.5 . .
Si3 C8 H8B 109.5 . .
H8A C8 H8B 109.5 . .
Si3 C8 H8C 109.5 . .
H8A C8 H8C 109.5 . .
H8B C8 H8C 109.5 . .
O8 C24 C23 107.9(10) . .
O8 C24 H24A 110.1 . .
C23 C24 H24A 110.1 . .
O8 C24 H24B 110.1 . .
C23 C24 H24B 110.1 . .
H24A C24 H24B 108.4 . .
O8 C25 C26 107.1(10) . .
O8 C25 H25A 110.3 . .
C26 C25 H25A 110.3 . .
O8 C25 H25B 110.3 . .
C26 C25 H25B 110.3 . .
H25A C25 H25B 108.5 . .
Si3 C7 H7A 109.5 . .
Si3 C7 H7B 109.5 . .
H7A C7 H7B 109.5 . .
Si3 C7 H7C 109.5 . .
H7A C7 H7C 109.5 . .
H7B C7 H7C 109.5 . .
Si1 C3 H3A 109.5 . .
Si1 C3 H3B 109.5 . .
H3A C3 H3B 109.5 . .
Si1 C3 H3C 109.5 . .
H3A C3 H3C 109.5 . .
H3B C3 H3C 109.5 . .
Si1 C2 H2A 109.5 . .
Si1 C2 H2B 109.5 . .
H2A C2 H2B 109.5 . .
Si1 C2 H2C 109.5 . .
H2A C2 H2C 109.5 . .
H2B C2 H2C 109.5 . .
Si6 C16 H16A 109.5 . .
Si6 C16 H16B 109.5 . .
H16A C16 H16B 109.5 . .
Si6 C16 H16C 109.5 . .
H16A C16 H16C 109.5 . .
H16B C16 H16C 109.5 . .
C35 O13 C34 112(3) . .
Si1 C1 H1A 109.5 . .
Si1 C1 H1B 109.5 . .
H1A C1 H1B 109.5 . .
Si1 C1 H1C 109.5 . .
H1A C1 H1C 109.5 . .
H1B C1 H1C 109.5 . .
Si4 C10 H10A 109.5 . .
Si4 C10 H10B 109.5 . .
H10A C10 H10B 109.5 . .
Si4 C10 H10C 109.5 . .
H10A C10 H10C 109.5 . .
H10B C10 H10C 109.5 . .
O10 C28 C27 106.3(17) . .
O10 C28 H28A 110.5 . .
C27 C28 H28A 110.5 . .
O10 C28 H28B 110.5 . .
C27 C28 H28B 110.5 . .
H28A C28 H28B 108.7 . .
O11 C31 C32 109.4(17) . .
O11 C31 H31A 109.8 . .
C32 C31 H31A 109.8 . .
O11 C31 H31B 109.8 . .
C32 C31 H31B 109.8 . .
H31A C31 H31B 108.2 . .
O12 C27 C28 111.8(18) 3_667 .
O12 C27 H27A 109.3 3_667 .
C28 C27 H27A 109.3 . .
O12 C27 H27B 109.3 3_667 .
C28 C27 H27B 109.3 . .
H27A C27 H27B 107.9 . .
C35 C36 H36A 109.5 . .
C35 C36 H36B 109.5 . .
H36A C36 H36B 109.5 . .
C35 C36 H36C 109.5 . .
H36A C36 H36C 109.5 . .
H36B C36 H36C 109.5 . .
O13 C34 C33 108(2) . .
O13 C34 H34A 110.1 . .
C33 C34 H34A 110.1 . .
O13 C34 H34B 110.1 . .
C33 C34 H34B 110.1 . .
H34A C34 H34B 108.4 . .
Si4 C11 H11A 109.5 . .
Si4 C11 H11B 109.5 . .
H11A C11 H11B 109.5 . .
Si4 C11 H11C 109.5 . .
H11A C11 H11C 109.5 . .
H11B C11 H11C 109.5 . .
C34 C33 H33A 109.5 . .
C34 C33 H33B 109.5 . .
H33A C33 H33B 109.5 . .
C34 C33 H33C 109.5 . .
H33A C33 H33C 109.5 . .
H33B C33 H33C 109.5 . .
O13 C35 C36 107(3) . .
O13 C35 H35A 110.2 . .
C36 C35 H35A 110.2 . .
O13 C35 H35B 110.2 . .
C36 C35 H35B 110.2 . .
H35A C35 H35B 108.5 . .
O11 C29 C30 113.2(8) . .
O11 C29 H29A 108.9 . .
C30 C29 H29A 108.9 . .
O11 C29 H29B 108.9 . .
C30 C29 H29B 108.9 . .
H29A C29 H29B 107.8 . .
O10 C30 C29 113.1(9) . .
O10 C30 H30A 109.0 . .
C29 C30 H30A 109.0 . .
O10 C30 H30B 109.0 . .
C29 C30 H30B 109.0 . .
H30A C30 H30B 107.8 . .

loop_
_geom_bond_atom_site_label_1
_geom_bond_atom_site_label_2
_geom_bond_distance
_geom_bond_site_symmetry_2
U1 N2 2.232(10) .
U1 N3 2.240(10) .
U1 N1 2.280(9) .
U1 O4 2.374(7) .
U1 O1 2.402(7) .
K1 O8 2.733(8) 3_766
K1 O8 2.733(8) .
K1 O9 2.792(9) 3_766
K1 O9 2.792(9) .
K1 O7 2.817(9) 3_766
K1 O7 2.817(9) .
K1 O3 2.887(8) .
K1 O3 2.887(8) 3_766
K1 C22 3.508(16) 3_766
K1 C22 3.508(16) .
S1 O2 1.413(10) .
S1 O3 1.419(9) .
S1 O1 1.480(8) .
S1 C19 1.817(13) .
K2 O11 2.758(10) .
K2 O11 2.758(10) 3_667
K2 O6 2.802(8) .
K2 O6 2.802(8) 3_667
K2 O12 2.804(13) .
K2 O12 2.804(13) 3_667
K2 O10 2.809(14) .
K2 O10 2.809(14) 3_667
S2 O5 1.418(10) .
S2 O6 1.435(9) .
S2 O4 1.489(8) .
S2 C20 1.844(15) .
Si2 N1 1.758(10) .
Si2 C4 1.850(14) .
Si2 C6 1.858(13) .
Si2 C5 1.885(14) .
Si3 N2 1.734(10) .
Si3 C9 1.847(14) .
Si3 C8 1.868(14) .
Si3 C7 1.906(13) .
Si5 N3 1.751(10) .
Si5 C13 1.856(13) .
Si5 C14 1.870(13) .
Si5 C15 1.872(12) .
Si6 N3 1.761(10) .
Si6 C16 1.865(15) .
Si6 C18 1.875(15) .
Si6 C17 1.888(12) .
Si1 N1 1.737(10) .
Si1 C2 1.852(14) .
Si1 C1 1.872(14) .
Si1 C3 1.878(13) .
Si4 N2 1.766(9) .
Si4 C12 1.832(19) .
Si4 C11 1.880(13) .
Si4 C10 1.89(2) .
F4 C20 1.318(14) .
F5 C20 1.314(15) .
F3 C19 1.327(13) .
F1 C19 1.323(13) .
F2 C19 1.351(14) .
F6 C20 1.335(14) .
O7 C22 1.395(16) .
O7 C23 1.452(18) .
O9 C26 1.435(16) .
O9 C21 1.453(18) 3_766
O8 C25 1.412(16) .
O8 C24 1.452(16) .
O12 C27 1.39(3) 3_667
O12 C32 1.46(2) .
C15 H15A 0.9800 .
C15 H15B 0.9800 .
C15 H15C 0.9800 .
C13 H13A 0.9800 .
C13 H13B 0.9800 .
C13 H13C 0.9800 .
O11 C31 1.35(2) .
O11 C29 1.417(9) .
O10 C28 1.39(2) .
O10 C30 1.416(9) .
C21 C22 1.45(2) .
C21 O9 1.453(18) 3_766
C21 H21A 0.9900 .
C21 H21B 0.9900 .
C14 H14A 0.9800 .
C14 H14B 0.9800 .
C14 H14C 0.9800 .
C17 H17A 0.9800 .
C17 H17B 0.9800 .
C17 H17C 0.9800 .
C23 C24 1.47(2) .
C23 H23A 0.9900 .
C23 H23B 0.9900 .
C5 H5A 0.9800 .
C5 H5B 0.9800 .
C5 H5C 0.9800 .
C6 H6A 0.9800 .
C6 H6B 0.9800 .
C6 H6C 0.9800 .
C22 H22A 0.9900 .
C22 H22B 0.9900 .
C18 H18A 0.9800 .
C18 H18B 0.9800 .
C18 H18C 0.9800 .
C32 C31 1.43(3) .
C32 H32A 0.9900 .
C32 H32B 0.9900 .
C12 H12A 0.9800 .
C12 H12B 0.9800 .
C12 H12C 0.9800 .
C26 C25 1.50(2) .
C26 H26A 0.9900 .
C26 H26B 0.9900 .
C4 H4A 0.9800 .
C4 H4B 0.9800 .
C4 H4C 0.9800 .
C9 H9A 0.9800 .
C9 H9B 0.9800 .
C9 H9C 0.9800 .
C8 H8A 0.9800 .
C8 H8B 0.9800 .
C8 H8C 0.9800 .
C24 H24A 0.9900 .
C24 H24B 0.9900 .
C25 H25A 0.9900 .
C25 H25B 0.9900 .
C7 H7A 0.9800 .
C7 H7B 0.9800 .
C7 H7C 0.9800 .
C3 H3A 0.9800 .
C3 H3B 0.9800 .
C3 H3C 0.9800 .
C2 H2A 0.9800 .
C2 H2B 0.9800 .
C2 H2C 0.9800 .
C16 H16A 0.9800 .
C16 H16B 0.9800 .
C16 H16C 0.9800 .
O13 C35 1.27(4) .
O13 C34 1.52(3) .
C1 H1A 0.9800 .
C1 H1B 0.9800 .
C1 H1C 0.9800 .
C10 H10A 0.9800 .
C10 H10B 0.9800 .
C10 H10C 0.9800 .
C28 C27 1.47(3) .
C28 H28A 0.9900 .
C28 H28B 0.9900 .
C31 H31A 0.9900 .
C31 H31B 0.9900 .
C27 O12 1.39(3) 3_667
C27 H27A 0.9900 .
C27 H27B 0.9900 .
C36 C35 1.55(5) .
C36 H36A 0.9800 .
C36 H36B 0.9800 .
C36 H36C 0.9800 .
C34 C33 1.53(4) .
C34 H34A 0.9900 .
C34 H34B 0.9900 .
C11 H11A 0.9800 .
C11 H11B 0.9800 .
C11 H11C 0.9800 .
C33 H33A 0.9800 .
C33 H33B 0.9800 .
C33 H33C 0.9800 .
C35 H35A 0.9900 .
C35 H35B 0.9900 .
C29 C30 1.534(9) .
C29 H29A 0.9900 .
C29 H29B 0.9900 .
C30 H30A 0.9900 .
C30 H30B 0.9900 .
